data_7708892
loop_
_publ_author_name
'Wu, Jianfeng'
'Demeshko, Serhiy'
'Dechert, Sebastian'
'Meyer, Franc'

_publ_section_title
;
 Macrocycle Based Dinuclear Dysprosium(III) Single Molecule Magnets with
 Local D5h Coordination Geometry
;
_journal_name_full 'Dalton Transactions'
_journal_paper_doi 10.1039/D1DT02815D
_journal_year 2021
_chemical_formula_moiety 'C26 H40 Cl4 Dy2 N10'
_chemical_formula_sum 'C26 H40 Cl4 Dy2 N10'
_chemical_formula_weight 959.48
_space_group_crystal_system monoclinic
_space_group_IT_number 14
_space_group_name_Hall '-P 2ybc'
_space_group_name_H-M_alt 'P 1 21/c 1'
_atom_sites_solution_hydrogens geom
_audit_creation_method SHELXL-2018/3
_audit_update_record
;
2021-08-16 deposited with the CCDC.	2021-11-08 downloaded from the CCDC.
;
_cell_angle_alpha 90
_cell_angle_beta 102.837(3)
_cell_angle_gamma 90
_cell_formula_units_Z 2
_cell_length_a 8.9524(3)
_cell_length_b 11.7805(5)
_cell_length_c 15.8173(6)
_cell_measurement_reflns_used 13782
_cell_measurement_temperature 133(2)
_cell_measurement_theta_max 26.865
_cell_measurement_theta_min 2.175
_cell_volume 1626.46(11)
_computing_cell_refinement 'X-AREA (Stoe & Cie, 2015)'
_computing_data_collection 'X-AREA (Stoe & Cie, 2015)'
_computing_data_reduction 'X-AREA (Stoe & Cie, 2015)'
_computing_molecular_graphics 'DIAMOND (Brandenburg, 2012)'
_computing_publication_material 'SHELXL-2018/3 (Sheldrick, 2018)'
_computing_structure_refinement 'SHELXL-2018/3 (Sheldrick, 2018)'
_computing_structure_solution 'SHELXT-2018/2 (Sheldrick, 2018)'
_diffrn_ambient_temperature 133(2)
_diffrn_measured_fraction_theta_full 0.999
_diffrn_measured_fraction_theta_max 0.985
_diffrn_measurement_device_type 'Stoe IPDS II'
_diffrn_measurement_method \w
_diffrn_radiation_type MoK\a
_diffrn_radiation_wavelength 0.71073
_diffrn_reflns_av_R_equivalents 0.0360
_diffrn_reflns_av_unetI/netI 0.0263
_diffrn_reflns_Laue_measured_fraction_full 0.999
_diffrn_reflns_Laue_measured_fraction_max 0.985
_diffrn_reflns_limit_h_max 11
_diffrn_reflns_limit_h_min -11
_diffrn_reflns_limit_k_max 14
_diffrn_reflns_limit_k_min -14
_diffrn_reflns_limit_l_max 16
_diffrn_reflns_limit_l_min -19
_diffrn_reflns_number 13782
_diffrn_reflns_point_group_measured_fraction_full 0.999
_diffrn_reflns_point_group_measured_fraction_max 0.985
_diffrn_reflns_theta_full 25.242
_diffrn_reflns_theta_max 26.865
_diffrn_reflns_theta_min 2.175
_diffrn_source 'fine-focus sealed tube'
_exptl_absorpt_coefficient_mu 4.923
_exptl_absorpt_correction_T_max 0.8004
_exptl_absorpt_correction_T_min 0.6557
_exptl_absorpt_correction_type numerical
_exptl_absorpt_process_details 'X-RED (Stoe & Cie, 2015)'
_exptl_crystal_colour colorless
_exptl_crystal_density_diffrn 1.959
_exptl_crystal_description block
_exptl_crystal_F_000 932
_exptl_crystal_size_max 0.160
_exptl_crystal_size_mid 0.150
_exptl_crystal_size_min 0.100
_refine_diff_density_max 1.882
_refine_diff_density_min -0.700
_refine_diff_density_rms 0.120
_refine_ls_extinction_method none
_refine_ls_goodness_of_fit_ref 1.071
_refine_ls_hydrogen_treatment constr
_refine_ls_matrix_type full
_refine_ls_number_parameters 241
_refine_ls_number_reflns 3450
_refine_ls_number_restraints 31
_refine_ls_restrained_S_all 1.079
_refine_ls_R_factor_all 0.0400
_refine_ls_R_factor_gt 0.0293
_refine_ls_shift/su_max 0.001
_refine_ls_shift/su_mean 0.000
_refine_ls_structure_factor_coef Fsqd
_refine_ls_weighting_details 'w=1/[\s^2^(Fo^2^)+(0.0357P)^2^+2.0961P] where P=(Fo^2^+2Fc^2^)/3'
_refine_ls_weighting_scheme calc
_refine_ls_wR_factor_gt 0.0638
_refine_ls_wR_factor_ref 0.0668
_reflns_Friedel_coverage 0.000
_reflns_number_gt 2911
_reflns_number_total 3450
_reflns_threshold_expression 'I > 2\s(I)'
_cod_data_source_file d1dt02815d2.cif
_cod_data_source_block Dy2starCl-jwu9
_cod_original_sg_symbol_H-M 'P 21/c'
_cod_database_code 7708892
_shelx_shelxl_version_number 2018/3
_shelx_space_group_comment
;
The symmetry employed for this shelxl refinement is uniquely defined
by the following loop, which should always be used as a source of
symmetry information in preference to the above space-group names.
They are only intended as comments.
;
_shelx_estimated_absorpt_t_min 0.506
_shelx_estimated_absorpt_t_max 0.639

loop_
_space_group_symop_operation_xyz
'x, y, z'
'-x, y+1/2, -z+1/2'
'-x, -y, -z'
'x, -y-1/2, z-1/2'

loop_
_atom_site_label
_atom_site_type_symbol
_atom_site_fract_x
_atom_site_fract_y
_atom_site_fract_z
_atom_site_U_iso_or_equiv
_atom_site_adp_type
_atom_site_occupancy
_atom_site_site_symmetry_order
_atom_site_calc_flag
_atom_site_refinement_flags_posn
_atom_site_refinement_flags_adp
_atom_site_refinement_flags_occupancy
_atom_site_disorder_assembly
_atom_site_disorder_group
Dy1 Dy 0.52095(2) 0.32338(2) 0.57531(2) 0.02451(8) Uani 1 1 d . . . . .
Cl1 Cl 0.34687(14) 0.21599(10) 0.44548(8) 0.0373(3) Uani 1 1 d . . . . .
Cl2 Cl 0.71015(13) 0.41128(11) 0.70835(8) 0.0368(3) Uani 1 1 d . . . . .
N1 N 0.6635(4) 0.4140(3) 0.4779(2) 0.0262(8) Uani 1 1 d . . . . .
N2 N 0.6569(4) 0.5158(3) 0.4390(2) 0.0247(7) Uani 1 1 d . . . . .
N3 N 0.7410(4) 0.2106(3) 0.5524(2) 0.0298(8) Uani 1 1 d D . . . .
N4 N 0.5427(5) 0.1365(3) 0.6581(2) 0.0345(9) Uani 1 1 d D . . . .
N5 N 0.6757(6) 0.6978(3) 0.3402(3) 0.0456(12) Uani 1 1 d . . . . .
C1 C 0.8647(5) 0.4251(4) 0.4123(3) 0.0264(9) Uani 1 1 d . . . . .
C2 C 0.7881(5) 0.3571(4) 0.4622(3) 0.0272(9) Uani 1 1 d . . . . .
C3 C 0.7766(5) 0.5240(4) 0.3990(3) 0.0253(9) Uani 1 1 d . . . . .
C4 C 1.0104(5) 0.3983(4) 0.3834(3) 0.0380(11) Uani 1 1 d . . . . .
H4A H 1.070465 0.467929 0.383761 0.057 Uiso 1 1 calc R U . . .
H4B H 0.985128 0.366776 0.324623 0.057 Uiso 1 1 calc R U . . .
H4C H 1.070437 0.342777 0.423105 0.057 Uiso 1 1 calc R U . . .
C5 C 0.8190(5) 0.2425(4) 0.4979(3) 0.0299(10) Uani 1 1 d . . . . .
C6 C 0.9331(7) 0.1688(5) 0.4659(5) 0.0567(16) Uani 1 1 d . . . . .
H6A H 0.922262 0.180396 0.403524 0.085 Uiso 1 1 calc R U . . .
H6B H 0.913805 0.088851 0.477067 0.085 Uiso 1 1 calc R U . . .
H6C H 1.037224 0.189170 0.496524 0.085 Uiso 1 1 calc R U . . .
C7A C 0.7748(16) 0.0982(11) 0.5945(11) 0.039(5) Uani 0.698(8) 1 d D . P A 1
H7A H 0.886619 0.084185 0.609044 0.047 Uiso 0.698(8) 1 calc R U P A 1
H7B H 0.724560 0.037165 0.555313 0.047 Uiso 0.698(8) 1 calc R U P A 1
C8A C 0.7121(7) 0.1012(6) 0.6770(4) 0.0340(18) Uani 0.698(8) 1 d D . P A 1
H8A H 0.773085 0.155498 0.718634 0.041 Uiso 0.698(8) 1 calc R U P A 1
H8B H 0.723269 0.025156 0.704256 0.041 Uiso 0.698(8) 1 calc R U P A 1
C9A C 0.4553(9) 0.0375(6) 0.6168(5) 0.0385(19) Uani 0.698(8) 1 d D . P A 1
H9A H 0.471138 -0.026458 0.657429 0.058 Uiso 0.698(8) 1 calc R U P A 1
H9B H 0.490620 0.016669 0.564541 0.058 Uiso 0.698(8) 1 calc R U P A 1
H9C H 0.346095 0.056570 0.601071 0.058 Uiso 0.698(8) 1 calc R U P A 1
C12A C 0.3437(8) 0.2061(5) 0.7260(5) 0.0281(16) Uani 0.698(8) 1 d D . P A 1
H12A H 0.322563 0.234910 0.780940 0.034 Uiso 0.698(8) 1 calc R U P A 1
H12B H 0.269079 0.145081 0.704078 0.034 Uiso 0.698(8) 1 calc R U P A 1
C13A C 0.5051(9) 0.1584(6) 0.7427(4) 0.0303(16) Uani 0.698(8) 1 d D . P A 1
H13A H 0.578509 0.213412 0.776326 0.036 Uiso 0.698(8) 1 calc R U P A 1
H13B H 0.511073 0.087058 0.776350 0.036 Uiso 0.698(8) 1 calc R U P A 1
C7B C 0.761(3) 0.102(2) 0.603(2) 0.035(8) Uani 0.302(8) 1 d D . P A 2
H7C H 0.825995 0.116614 0.660886 0.042 Uiso 0.302(8) 1 calc R U P A 2
H7D H 0.814381 0.046707 0.572904 0.042 Uiso 0.302(8) 1 calc R U P A 2
C8B C 0.6092(19) 0.0525(13) 0.6120(11) 0.044(5) Uani 0.302(8) 1 d D . P A 2
H8C H 0.541817 0.037636 0.554452 0.053 Uiso 0.302(8) 1 calc R U P A 2
H8D H 0.625569 -0.019502 0.645054 0.053 Uiso 0.302(8) 1 calc R U P A 2
C9B C 0.603(3) 0.1584(16) 0.7496(9) 0.044(5) Uani 0.302(8) 1 d D . P A 2
H9D H 0.574629 0.095797 0.783815 0.066 Uiso 0.302(8) 1 calc R U P A 2
H9E H 0.559813 0.229470 0.765890 0.066 Uiso 0.302(8) 1 calc R U P A 2
H9F H 0.714699 0.164582 0.760965 0.066 Uiso 0.302(8) 1 calc R U P A 2
C12B C 0.274(2) 0.1879(10) 0.6825(14) 0.042(4) Uani 0.302(8) 1 d D . P A 2
H12C H 0.164529 0.175216 0.654805 0.050 Uiso 0.302(8) 1 calc R U P A 2
H12D H 0.287119 0.180323 0.746124 0.050 Uiso 0.302(8) 1 calc R U P A 2
C13B C 0.3746(15) 0.1035(13) 0.6488(11) 0.042(4) Uani 0.302(8) 1 d D . P A 2
H13C H 0.329542 0.090241 0.586524 0.050 Uiso 0.302(8) 1 calc R U P A 2
H13D H 0.371069 0.030554 0.679293 0.050 Uiso 0.302(8) 1 calc R U P A 2
C10 C 0.7868(5) 0.6269(4) 0.3477(3) 0.0277(9) Uani 1 1 d . . . . .
C11 C 0.9160(6) 0.6440(5) 0.3045(4) 0.0463(13) Uani 1 1 d . . . . .
H11A H 0.913554 0.584876 0.260606 0.069 Uiso 1 1 calc R U . . .
H11B H 1.013030 0.639565 0.347708 0.069 Uiso 1 1 calc R U . . .
H11C H 0.906897 0.718727 0.276653 0.069 Uiso 1 1 calc R U . . .

loop_
_atom_site_aniso_label
_atom_site_aniso_U_11
_atom_site_aniso_U_22
_atom_site_aniso_U_33
_atom_site_aniso_U_23
_atom_site_aniso_U_13
_atom_site_aniso_U_12
Dy1 0.02797(11) 0.02590(11) 0.02128(11) 0.00175(9) 0.00892(7) 0.00243(9)
Cl1 0.0361(6) 0.0364(6) 0.0344(6) -0.0053(5) -0.0025(5) 0.0073(5)
Cl2 0.0303(6) 0.0475(7) 0.0339(6) -0.0084(5) 0.0101(5) -0.0036(5)
N1 0.0291(19) 0.0280(18) 0.0229(19) 0.0026(14) 0.0084(15) 0.0058(15)
N2 0.0265(18) 0.0293(18) 0.0195(17) 0.0004(14) 0.0080(14) -0.0001(15)
N3 0.032(2) 0.0278(18) 0.028(2) 0.0023(15) 0.0042(16) 0.0066(15)
N4 0.042(2) 0.035(2) 0.026(2) 0.0055(16) 0.0066(18) -0.0004(18)
N5 0.065(3) 0.030(2) 0.056(3) 0.0077(19) 0.043(3) 0.007(2)
C1 0.020(2) 0.040(2) 0.020(2) -0.0032(18) 0.0049(16) 0.0000(18)
C2 0.022(2) 0.036(2) 0.023(2) -0.0032(18) 0.0037(17) 0.0049(17)
C3 0.021(2) 0.037(2) 0.019(2) -0.0050(17) 0.0065(16) -0.0039(18)
C4 0.032(3) 0.045(3) 0.041(3) -0.001(2) 0.017(2) 0.005(2)
C5 0.024(2) 0.038(2) 0.027(2) 0.0016(19) 0.0043(18) 0.0074(19)
C6 0.053(3) 0.047(3) 0.080(5) 0.022(3) 0.037(3) 0.025(3)
C7A 0.042(7) 0.043(9) 0.038(7) 0.019(6) 0.021(6) 0.016(5)
C8A 0.027(3) 0.044(4) 0.034(4) 0.015(3) 0.012(3) 0.010(3)
C9A 0.051(5) 0.030(3) 0.039(4) 0.001(3) 0.018(3) 0.001(3)
C12A 0.037(4) 0.027(3) 0.024(4) 0.003(3) 0.017(3) 0.000(3)
C13A 0.030(4) 0.031(4) 0.031(4) 0.009(3) 0.012(3) 0.003(3)
C7B 0.036(11) 0.020(13) 0.042(18) -0.013(11) -0.006(11) 0.016(9)
C8B 0.042(9) 0.037(9) 0.051(11) 0.013(8) 0.008(8) 0.021(7)
C9B 0.055(13) 0.048(11) 0.027(9) 0.017(7) 0.006(9) -0.006(10)
C12B 0.056(12) 0.036(9) 0.037(10) 0.003(8) 0.016(9) -0.009(8)
C13B 0.067(12) 0.031(8) 0.027(8) 0.008(6) 0.011(8) -0.001(7)
C10 0.027(2) 0.036(2) 0.020(2) -0.0057(18) 0.0053(17) -0.0092(19)
C11 0.033(3) 0.056(3) 0.054(3) 0.017(3) 0.019(2) 0.000(2)

loop_
_atom_type_symbol
_atom_type_description
_atom_type_scat_dispersion_real
_atom_type_scat_dispersion_imag
_atom_type_scat_source
C C 0.0033 0.0016 'International Tables Vol C Tables 4.2.6.8 and 6.1.1.4'
H H 0.0000 0.0000 'International Tables Vol C Tables 4.2.6.8 and 6.1.1.4'
N N 0.0061 0.0033 'International Tables Vol C Tables 4.2.6.8 and 6.1.1.4'
Cl Cl 0.1484 0.1585 'International Tables Vol C Tables 4.2.6.8 and 6.1.1.4'
Dy Dy -0.1892 4.4098 'International Tables Vol C Tables 4.2.6.8 and 6.1.1.4'

loop_
_geom_angle_atom_site_label_1
_geom_angle_atom_site_label_2
_geom_angle_atom_site_label_3
_geom_angle
_geom_angle_site_symmetry_1
_geom_angle_site_symmetry_3
_geom_angle_publ_flag
N5 Dy1 N2 66.32(13) 3_666 3_666 ?
N5 Dy1 N1 157.66(13) 3_666 . ?
N2 Dy1 N1 91.34(11) 3_666 . ?
N5 Dy1 N3 136.00(13) 3_666 . ?
N2 Dy1 N3 157.67(12) 3_666 . ?
N1 Dy1 N3 66.33(12) . . ?
N5 Dy1 N4 67.26(13) 3_666 . ?
N2 Dy1 N4 133.57(13) 3_666 . ?
N1 Dy1 N4 135.08(12) . . ?
N3 Dy1 N4 68.76(13) . . ?
N5 Dy1 Cl2 90.98(13) 3_666 . ?
N2 Dy1 Cl2 93.43(8) 3_666 . ?
N1 Dy1 Cl2 89.92(9) . . ?
N3 Dy1 Cl2 86.31(9) . . ?
N4 Dy1 Cl2 88.08(9) . . ?
N5 Dy1 Cl1 90.22(13) 3_666 . ?
N2 Dy1 Cl1 92.28(8) 3_666 . ?
N1 Dy1 Cl1 91.14(9) . . ?
N3 Dy1 Cl1 88.86(9) . . ?
N4 Dy1 Cl1 87.12(9) . . ?
Cl2 Dy1 Cl1 174.17(4) . . ?
N2 N1 C2 108.0(4) . . ?
N2 N1 Dy1 134.4(3) . . ?
C2 N1 Dy1 117.3(3) . . ?
N1 N2 C3 108.4(3) . . ?
N1 N2 Dy1 133.9(3) . 3_666 ?
C3 N2 Dy1 117.6(3) . 3_666 ?
C5 N3 C7A 118.5(6) . . ?
C5 N3 C7B 126.3(12) . . ?
C5 N3 Dy1 120.8(3) . . ?
C7A N3 Dy1 120.3(5) . . ?
C7B N3 Dy1 112.8(11) . . ?
C8B N4 C9B 121.7(12) . . ?
C13A N4 C9A 109.5(5) . . ?
C8B N4 C13B 106.6(10) . . ?
C9B N4 C13B 106.3(11) . . ?
C13A N4 C8A 106.6(5) . . ?
C9A N4 C8A 106.0(5) . . ?
C8B N4 Dy1 109.2(7) . . ?
C9B N4 Dy1 109.2(8) . . ?
C13A N4 Dy1 108.0(3) . . ?
C9A N4 Dy1 118.9(3) . . ?
C13B N4 Dy1 102.0(6) . . ?
C8A N4 Dy1 107.1(3) . . ?
C10 N5 C12B 109.8(8) . 3_666 ?
C10 N5 C12A 120.8(4) . 3_666 ?
C10 N5 Dy1 121.4(3) . 3_666 ?
C12A N5 Dy1 117.7(3) 3_666 3_666 ?
C3 C1 C2 103.3(4) . . ?
C3 C1 C4 128.8(4) . . ?
C2 C1 C4 127.9(4) . . ?
N1 C2 C1 110.0(4) . . ?
N1 C2 C5 118.1(4) . . ?
C1 C2 C5 131.9(4) . . ?
N2 C3 C1 110.3(4) . . ?
N2 C3 C10 117.7(4) . . ?
C1 C3 C10 131.9(4) . . ?
N3 C5 C2 116.5(4) . . ?
N3 C5 C6 124.5(4) . . ?
C2 C5 C6 119.0(4) . . ?
N3 C7A C8A 106.6(9) . . ?
C7A C8A N4 111.9(7) . . ?
C13A C12A N5 110.7(5) . 3_666 ?
N4 C13A C12A 107.9(6) . . ?
N3 C7B C8B 112.3(16) . . ?
N4 C8B C7B 105.3(18) . . ?
N5 C12B C13B 105.7(11) 3_666 . ?
C12B C13B N4 116.7(12) . . ?
N5 C10 C3 116.3(4) . . ?
N5 C10 C11 122.6(4) . . ?
C3 C10 C11 121.1(4) . . ?

loop_
_geom_bond_atom_site_label_1
_geom_bond_atom_site_label_2
_geom_bond_distance
_geom_bond_site_symmetry_2
_geom_bond_publ_flag
Dy1 N5 2.447(4) 3_666 ?
Dy1 N2 2.452(3) 3_666 ?
Dy1 N1 2.453(4) . ?
Dy1 N3 2.469(4) . ?
Dy1 N4 2.547(4) . ?
Dy1 Cl2 2.6050(12) . ?
Dy1 Cl1 2.6123(12) . ?
N1 N2 1.343(5) . ?
N1 C2 1.371(5) . ?
N2 C3 1.364(5) . ?
N3 C5 1.281(6) . ?
N3 C7A 1.482(9) . ?
N3 C7B 1.490(14) . ?
N4 C8B 1.434(12) . ?
N4 C9B 1.451(14) . ?
N4 C13A 1.473(7) . ?
N4 C9A 1.473(8) . ?
N4 C13B 1.530(13) . ?
N4 C8A 1.536(7) . ?
N5 C10 1.284(6) . ?
N5 C12B 1.491(12) 3_666 ?
N5 C12A 1.525(7) 3_666 ?
C1 C3 1.397(6) . ?
C1 C2 1.405(6) . ?
C1 C4 1.508(6) . ?
C2 C5 1.465(6) . ?
C3 C10 1.474(6) . ?
C5 C6 1.511(7) . ?
C7A C8A 1.531(13) . ?
C12A C13A 1.518(9) . ?
C7B C8B 1.518(17) . ?
C12B C13B 1.517(15) . ?
C10 C11 1.481(7) . ?
